data_7026104
loop_
_publ_author_name
'Durran, Sean E.'
'Elsegood, Mark R. J.'
'Hammond, Shelly R.'
'Smith, Martin B.'

_publ_section_title
;
 Flexible kappa4-PNN'O-tetradentate ligands: synthesis, complexation and
 structural studies.
;
_journal_issue 30
_journal_name_full 'Dalton transactions (Cambridge, England : 2003)'
_journal_page_first 7136
_journal_page_last 7146
_journal_paper_doi 10.1039/c0dt00200c
_journal_volume 39
_journal_year 2010
_chemical_formula_moiety 'C28 H26 Cl1 N2 O2 P Pd, C1 H2 Cl2'
_chemical_formula_sum 'C29 H28 Cl3 N2 O2 P Pd'
_chemical_formula_weight 680.25
_chemical_name_systematic
;
?
;
_space_group_IT_number 14
_symmetry_cell_setting monoclinic
_symmetry_space_group_name_Hall '-P 2ybc'
_symmetry_space_group_name_H-M 'P 1 21/c 1'
_atom_sites_solution_hydrogens geom
_atom_sites_solution_primary direct
_atom_sites_solution_secondary difmap
_audit_creation_method SHELXL-97
_cell_angle_alpha 90.00
_cell_angle_beta 95.7566(8)
_cell_angle_gamma 90.00
_cell_formula_units_Z 4
_cell_length_a 13.6159(6)
_cell_length_b 13.2505(6)
_cell_length_c 16.1783(7)
_cell_measurement_reflns_used 10080
_cell_measurement_temperature 150(2)
_cell_measurement_theta_max 28.61
_cell_measurement_theta_min 2.42
_cell_volume 2904.1(2)
_computing_cell_refinement 'Bruker SAINT'
_computing_data_collection 'Bruker SMART'
_computing_data_reduction 'Bruker SAINT'
_computing_molecular_graphics 'Bruker SHELXTL'
_computing_publication_material 'Bruker SHELXTL and local programs'
_computing_structure_refinement 'SHELXL-97 (Sheldrick, 2008)'
_computing_structure_solution 'SHELXS-97 (Sheldrick, 2008)'
_diffrn_ambient_temperature 150(2)
_diffrn_measured_fraction_theta_full 0.999
_diffrn_measured_fraction_theta_max 0.916
_diffrn_measurement_device_type 'Bruker SMART 1000 CCD diffractometer'
_diffrn_measurement_method '\w rotation with narrow frames'
_diffrn_radiation_monochromator graphite
_diffrn_radiation_source 'sealed tube'
_diffrn_radiation_type MoK\a
_diffrn_radiation_wavelength 0.71073
_diffrn_reflns_av_R_equivalents 0.0301
_diffrn_reflns_av_sigmaI/netI 0.0336
_diffrn_reflns_limit_h_max 18
_diffrn_reflns_limit_h_min -17
_diffrn_reflns_limit_k_max 17
_diffrn_reflns_limit_k_min -17
_diffrn_reflns_limit_l_max 21
_diffrn_reflns_limit_l_min -21
_diffrn_reflns_number 25451
_diffrn_reflns_theta_full 26.00
_diffrn_reflns_theta_max 29.00
_diffrn_reflns_theta_min 1.99
_diffrn_standards_decay_% 0
_diffrn_standards_number 0
_exptl_absorpt_coefficient_mu 1.000
_exptl_absorpt_correction_T_max 0.841
_exptl_absorpt_correction_T_min 0.747
_exptl_absorpt_correction_type multi-scan
_exptl_absorpt_process_details 'SADABS v2.10 (Sheldrick,2003)'
_exptl_crystal_colour colourless
_exptl_crystal_density_diffrn 1.556
_exptl_crystal_density_method 'not measured'
_exptl_crystal_description block
_exptl_crystal_F_000 1376
_exptl_crystal_size_max 0.31
_exptl_crystal_size_mid 0.20
_exptl_crystal_size_min 0.18
_refine_diff_density_max 0.679
_refine_diff_density_min -0.879
_refine_diff_density_rms 0.087
_refine_ls_extinction_method none
_refine_ls_goodness_of_fit_ref 1.060
_refine_ls_hydrogen_treatment mixed
_refine_ls_matrix_type full
_refine_ls_number_parameters 350
_refine_ls_number_reflns 7080
_refine_ls_number_restraints 0
_refine_ls_restrained_S_all 1.060
_refine_ls_R_factor_all 0.0480
_refine_ls_R_factor_gt 0.0320
_refine_ls_shift/su_max 0.001
_refine_ls_shift/su_mean 0.000
_refine_ls_structure_factor_coef Fsqd
_refine_ls_weighting_details 'calc w=1/[\s^2^(Fo^2^)+(0.0235P)^2^+3.0958P] where P=(Fo^2^+2Fc^2^)/3'
_refine_ls_weighting_scheme calc
_refine_ls_wR_factor_gt 0.0644
_refine_ls_wR_factor_ref 0.0707
_reflns_number_gt 5579
_reflns_number_total 7080
_reflns_threshold_expression I>2\s(I)
_cod_data_source_file c0dt00200c.txt
_cod_data_source_block 7c
_cod_original_sg_symbol_H-M P2(1)/c
_cod_database_code 7026104

loop_
_symmetry_equiv_pos_as_xyz
'x, y, z'
'-x, y+1/2, -z+1/2'
'-x, -y, -z'
'x, -y-1/2, z-1/2'

loop_
_atom_site_label
_atom_site_type_symbol
_atom_site_fract_x
_atom_site_fract_y
_atom_site_fract_z
_atom_site_U_iso_or_equiv
_atom_site_adp_type
_atom_site_occupancy
_atom_site_symmetry_multiplicity
_atom_site_calc_flag
_atom_site_refinement_flags
Pd1 Pd 0.171289(13) 0.077923(13) -0.021249(11) 0.01849(5) Uani 1 1 d .
P1 P 0.10003(4) 0.19059(4) 0.05265(4) 0.01727(12) Uani 1 1 d .
Cl1 Cl 0.24140(4) -0.04883(4) -0.10419(4) 0.02300(13) Uani 1 1 d .
C28 C 0.0967(2) 0.1301(2) -0.12775(15) 0.0368(7) Uani 1 1 d .
H28A H 0.0646 0.1942 -0.1166 0.044 Uiso 1 1 calc R
H28B H 0.0466 0.0806 -0.1484 0.044 Uiso 1 1 calc R
H28C H 0.1430 0.1406 -0.1696 0.044 Uiso 1 1 calc R
N1 N 0.26212(14) 0.03353(15) 0.09232(12) 0.0192(4) Uani 1 1 d .
C1 C 0.07512(17) 0.13354(17) 0.15148(14) 0.0195(5) Uani 1 1 d .
C2 C -0.01124(18) 0.15547(19) 0.18674(15) 0.0236(5) Uani 1 1 d .
H2B H -0.0604 0.1958 0.1568 0.028 Uiso 1 1 calc R
C3 C -0.0273(2) 0.1195(2) 0.26526(16) 0.0297(6) Uani 1 1 d .
H3 H -0.0875 0.1339 0.2878 0.036 Uiso 1 1 calc R
C4 C 0.0445(2) 0.0631(2) 0.31004(17) 0.0347(7) Uani 1 1 d .
H4 H 0.0345 0.0397 0.3641 0.042 Uiso 1 1 calc R
C5 C 0.1312(2) 0.0407(2) 0.27609(16) 0.0321(6) Uani 1 1 d .
H5 H 0.1807 0.0024 0.3076 0.038 Uiso 1 1 calc R
C6 C 0.14755(18) 0.07312(19) 0.19631(15) 0.0230(5) Uani 1 1 d .
C7 C 0.24143(18) 0.04055(19) 0.16760(15) 0.0233(5) Uani 1 1 d .
H7 H 0.2924 0.0227 0.2095 0.028 Uiso 1 1 calc R
C8 C 0.36315(17) -0.00226(19) 0.08169(15) 0.0226(5) Uani 1 1 d .
H8A H 0.3601 -0.0592 0.0419 0.027 Uiso 1 1 calc R
H8B H 0.3957 -0.0263 0.1356 0.027 Uiso 1 1 calc R
C9 C 0.42212(17) 0.08463(18) 0.04924(14) 0.0209(5) Uani 1 1 d .
N2 N 0.41281(15) 0.09396(16) -0.03330(12) 0.0206(4) Uani 1 1 d .
H2 H 0.375(2) 0.053(2) -0.0574(17) 0.025 Uiso 1 1 d .
O1 O 0.47172(13) 0.14116(14) 0.09785(10) 0.0273(4) Uani 1 1 d .
C10 C 0.44343(17) 0.17391(18) -0.08284(14) 0.0192(5) Uani 1 1 d .
C11 C 0.42389(19) 0.1622(2) -0.16870(15) 0.0270(6) Uani 1 1 d .
H11 H 0.3957 0.1011 -0.1906 0.032 Uiso 1 1 calc R
C12 C 0.4453(2) 0.2388(2) -0.22220(15) 0.0289(6) Uani 1 1 d .
H12 H 0.4317 0.2300 -0.2805 0.035 Uiso 1 1 calc R
C13 C 0.48664(19) 0.3289(2) -0.19075(15) 0.0257(5) Uani 1 1 d .
O2 O 0.50835(16) 0.40742(15) -0.24016(12) 0.0358(5) Uani 1 1 d .
H2A H 0.498(3) 0.392(3) -0.288(2) 0.054 Uiso 1 1 d .
C14 C 0.50654(19) 0.3398(2) -0.10548(15) 0.0277(6) Uani 1 1 d .
H14 H 0.5349 0.4009 -0.0837 0.033 Uiso 1 1 calc R
C15 C 0.48591(18) 0.26345(19) -0.05145(15) 0.0238(5) Uani 1 1 d .
H15 H 0.5006 0.2721 0.0068 0.029 Uiso 1 1 calc R
C16 C 0.18065(17) 0.29497(17) 0.08607(14) 0.0190(5) Uani 1 1 d .
C17 C 0.25808(19) 0.32125(19) 0.03968(16) 0.0263(5) Uani 1 1 d .
H17 H 0.2677 0.2854 -0.0097 0.032 Uiso 1 1 calc R
C18 C 0.3210(2) 0.4000(2) 0.06605(18) 0.0323(6) Uani 1 1 d .
H18 H 0.3732 0.4183 0.0343 0.039 Uiso 1 1 calc R
C19 C 0.30788(19) 0.4520(2) 0.13830(16) 0.0263(6) Uani 1 1 d .
H19 H 0.3524 0.5043 0.1570 0.032 Uiso 1 1 calc R
C20 C 0.23025(19) 0.42806(19) 0.18330(15) 0.0263(5) Uani 1 1 d .
H20 H 0.2200 0.4654 0.2318 0.032 Uiso 1 1 calc R
C21 C 0.16728(19) 0.34963(19) 0.15774(15) 0.0237(5) Uani 1 1 d .
H21 H 0.1144 0.3329 0.1893 0.028 Uiso 1 1 calc R
C22 C -0.01685(17) 0.24747(18) 0.01314(14) 0.0196(5) Uani 1 1 d .
C23 C -0.09143(19) 0.18471(19) -0.02187(15) 0.0258(5) Uani 1 1 d .
H23 H -0.0800 0.1142 -0.0253 0.031 Uiso 1 1 calc R
C24 C -0.18227(19) 0.2241(2) -0.05189(16) 0.0289(6) Uani 1 1 d .
H24 H -0.2330 0.1804 -0.0752 0.035 Uiso 1 1 calc R
C25 C -0.19949(19) 0.3266(2) -0.04810(16) 0.0289(6) Uani 1 1 d .
H25 H -0.2618 0.3534 -0.0691 0.035 Uiso 1 1 calc R
C26 C -0.12587(19) 0.3900(2) -0.01377(17) 0.0299(6) Uani 1 1 d .
H26 H -0.1376 0.4605 -0.0111 0.036 Uiso 1 1 calc R
C27 C -0.03488(18) 0.35089(19) 0.01691(15) 0.0241(5) Uani 1 1 d .
H27 H 0.0154 0.3948 0.0406 0.029 Uiso 1 1 calc R
C29 C 0.6738(2) 0.2875(2) 0.14450(19) 0.0414(7) Uani 1 1 d .
H29A H 0.6208 0.2361 0.1393 0.050 Uiso 1 1 calc R
H29B H 0.7199 0.2722 0.1026 0.050 Uiso 1 1 calc R
Cl2 Cl 0.73703(8) 0.27994(7) 0.24320(6) 0.0618(3) Uani 1 1 d .
Cl3 Cl 0.62156(7) 0.40755(6) 0.12396(6) 0.0572(2) Uani 1 1 d .

loop_
_atom_site_aniso_label
_atom_site_aniso_U_11
_atom_site_aniso_U_22
_atom_site_aniso_U_33
_atom_site_aniso_U_23
_atom_site_aniso_U_13
_atom_site_aniso_U_12
Pd1 0.02196(10) 0.01782(9) 0.01576(9) 0.00023(7) 0.00228(6) 0.00196(7)
P1 0.0194(3) 0.0168(3) 0.0158(3) 0.0012(2) 0.0026(2) 0.0007(2)
Cl1 0.0263(3) 0.0204(3) 0.0224(3) -0.0043(2) 0.0033(2) -0.0002(2)
C28 0.0512(18) 0.0427(17) 0.0162(13) 0.0011(12) 0.0011(12) 0.0196(14)
N1 0.0203(10) 0.0173(10) 0.0203(10) 0.0012(8) 0.0035(8) 0.0012(8)
C1 0.0235(12) 0.0181(12) 0.0173(11) 0.0000(9) 0.0045(9) -0.0038(9)
C2 0.0236(13) 0.0238(13) 0.0238(13) 0.0030(10) 0.0037(10) -0.0008(10)
C3 0.0306(14) 0.0323(15) 0.0281(14) 0.0034(11) 0.0126(11) 0.0008(12)
C4 0.0431(17) 0.0386(17) 0.0247(14) 0.0112(12) 0.0152(12) 0.0067(13)
C5 0.0374(16) 0.0385(16) 0.0212(13) 0.0099(11) 0.0074(11) 0.0079(13)
C6 0.0265(13) 0.0222(12) 0.0208(12) 0.0028(10) 0.0049(10) 0.0011(10)
C7 0.0255(13) 0.0237(12) 0.0204(12) 0.0053(10) 0.0001(10) 0.0019(10)
C8 0.0219(12) 0.0225(13) 0.0236(12) 0.0042(10) 0.0035(10) 0.0039(10)
C9 0.0188(11) 0.0230(12) 0.0211(12) -0.0010(10) 0.0025(9) 0.0053(10)
N2 0.0213(10) 0.0221(11) 0.0182(10) -0.0017(8) 0.0005(8) -0.0033(8)
O1 0.0312(10) 0.0311(10) 0.0189(9) -0.0009(7) -0.0009(7) -0.0031(8)
C10 0.0157(11) 0.0247(12) 0.0170(11) 0.0000(9) 0.0010(9) -0.0011(9)
C11 0.0325(14) 0.0273(14) 0.0202(12) -0.0042(10) -0.0015(10) -0.0075(11)
C12 0.0368(15) 0.0346(15) 0.0146(12) -0.0035(10) -0.0008(11) -0.0076(12)
C13 0.0285(14) 0.0300(14) 0.0186(12) 0.0009(10) 0.0026(10) -0.0066(11)
O2 0.0534(13) 0.0356(11) 0.0180(9) 0.0012(8) 0.0017(9) -0.0175(10)
C14 0.0330(14) 0.0286(14) 0.0215(13) -0.0041(10) 0.0020(11) -0.0114(11)
C15 0.0249(13) 0.0314(14) 0.0152(11) -0.0030(10) 0.0020(10) -0.0056(11)
C16 0.0191(12) 0.0186(12) 0.0191(12) 0.0041(9) 0.0000(9) 0.0018(9)
C17 0.0269(13) 0.0254(13) 0.0278(14) -0.0012(11) 0.0086(11) 0.0000(11)
C18 0.0239(14) 0.0310(15) 0.0436(17) 0.0020(12) 0.0104(12) -0.0045(11)
C19 0.0233(13) 0.0234(13) 0.0307(14) 0.0027(11) -0.0044(11) -0.0037(10)
C20 0.0336(14) 0.0254(13) 0.0191(12) -0.0006(10) -0.0019(10) -0.0046(11)
C21 0.0258(13) 0.0271(13) 0.0187(12) 0.0000(10) 0.0042(10) -0.0042(10)
C22 0.0210(12) 0.0216(12) 0.0166(11) 0.0027(9) 0.0032(9) 0.0001(10)
C23 0.0290(14) 0.0213(13) 0.0266(13) 0.0018(10) -0.0006(11) -0.0039(10)
C24 0.0234(13) 0.0320(15) 0.0299(14) 0.0051(11) -0.0043(11) -0.0078(11)
C25 0.0194(13) 0.0349(15) 0.0319(14) 0.0089(12) -0.0011(11) 0.0027(11)
C26 0.0290(14) 0.0243(13) 0.0361(15) 0.0025(11) 0.0015(12) 0.0063(11)
C27 0.0242(13) 0.0213(13) 0.0267(13) -0.0022(10) 0.0012(10) -0.0008(10)
C29 0.0469(19) 0.0347(17) 0.0409(17) -0.0050(13) -0.0045(14) -0.0004(14)
Cl2 0.0794(7) 0.0542(5) 0.0466(5) -0.0097(4) -0.0189(5) 0.0184(5)
Cl3 0.0618(5) 0.0386(5) 0.0646(6) -0.0111(4) -0.0255(4) 0.0080(4)

loop_
_atom_type_symbol
_atom_type_description
_atom_type_scat_dispersion_real
_atom_type_scat_dispersion_imag
_atom_type_scat_source
C C 0.0033 0.0016 'International Tables Vol C Tables 4.2.6.8 and 6.1.1.4'
H H 0.0000 0.0000 'International Tables Vol C Tables 4.2.6.8 and 6.1.1.4'
N N 0.0061 0.0033 'International Tables Vol C Tables 4.2.6.8 and 6.1.1.4'
O O 0.0106 0.0060 'International Tables Vol C Tables 4.2.6.8 and 6.1.1.4'
P P 0.1023 0.0942 'International Tables Vol C Tables 4.2.6.8 and 6.1.1.4'
Cl Cl 0.1484 0.1585 'International Tables Vol C Tables 4.2.6.8 and 6.1.1.4'
Pd Pd -0.9988 1.0072 'International Tables Vol C Tables 4.2.6.8 and 6.1.1.4'

loop_
_geom_angle_atom_site_label_1
_geom_angle_atom_site_label_2
_geom_angle_atom_site_label_3
_geom_angle
C28 Pd1 N1 174.39(11)
C28 Pd1 P1 91.15(8)
N1 Pd1 P1 88.23(5)
C28 Pd1 Cl1 87.53(8)
N1 Pd1 Cl1 93.33(5)
P1 Pd1 Cl1 177.18(2)
C16 P1 C22 105.72(11)
C16 P1 C1 102.36(11)
C22 P1 C1 104.24(11)
C16 P1 Pd1 113.14(8)
C22 P1 Pd1 120.59(8)
C1 P1 Pd1 108.97(8)
C7 N1 C8 115.4(2)
C7 N1 Pd1 128.23(17)
C8 N1 Pd1 116.19(14)
C2 C1 C6 119.0(2)
C2 C1 P1 120.74(18)
C6 C1 P1 120.09(18)
C1 C2 C3 121.3(2)
C4 C3 C2 119.8(2)
C3 C4 C5 119.8(2)
C4 C5 C6 121.4(3)
C5 C6 C1 118.7(2)
C5 C6 C7 115.2(2)
C1 C6 C7 126.1(2)
N1 C7 C6 127.1(2)
N1 C8 C9 108.97(19)
O1 C9 N2 124.8(2)
O1 C9 C8 120.7(2)
N2 C9 C8 114.4(2)
C9 N2 C10 129.2(2)
C15 C10 C11 119.2(2)
C15 C10 N2 124.5(2)
C11 C10 N2 116.3(2)
C12 C11 C10 120.6(2)
C11 C12 C13 120.2(2)
O2 C13 C14 118.2(2)
O2 C13 C12 122.9(2)
C14 C13 C12 118.9(2)
C15 C14 C13 121.4(2)
C14 C15 C10 119.7(2)
C21 C16 C17 119.0(2)
C21 C16 P1 121.22(18)
C17 C16 P1 119.75(18)
C18 C17 C16 119.8(2)
C19 C18 C17 120.4(2)
C20 C19 C18 120.1(2)
C19 C20 C21 120.0(2)
C20 C21 C16 120.7(2)
C23 C22 C27 118.8(2)
C23 C22 P1 118.27(19)
C27 C22 P1 122.94(19)
C24 C23 C22 120.5(2)
C25 C24 C23 120.3(2)
C24 C25 C26 119.8(2)
C25 C26 C27 120.2(2)
C26 C27 C22 120.4(2)
Cl2 C29 Cl3 112.27(17)

loop_
_geom_bond_atom_site_label_1
_geom_bond_atom_site_label_2
_geom_bond_distance
Pd1 C28 2.031(3)
Pd1 N1 2.1899(19)
Pd1 P1 2.1983(6)
Pd1 Cl1 2.4062(6)
P1 C16 1.814(2)
P1 C22 1.818(2)
P1 C1 1.831(2)
N1 C7 1.281(3)
N1 C8 1.481(3)
C1 C2 1.388(3)
C1 C6 1.413(3)
C2 C3 1.394(3)
C3 C4 1.377(4)
C4 C5 1.383(4)
C5 C6 1.399(3)
C6 C7 1.468(3)
C8 C9 1.527(3)
C9 O1 1.236(3)
C9 N2 1.335(3)
N2 C10 1.416(3)
C10 C15 1.393(3)
C10 C11 1.397(3)
C11 C12 1.384(4)
C12 C13 1.394(4)
C13 O2 1.362(3)
C13 C14 1.386(3)
C14 C15 1.384(3)
C16 C21 1.394(3)
C16 C17 1.398(3)
C17 C18 1.390(4)
C18 C19 1.383(4)
C19 C20 1.379(4)
C20 C21 1.384(3)
C22 C23 1.389(3)
C22 C27 1.395(3)
C23 C24 1.385(4)
C24 C25 1.380(4)
C25 C26 1.381(4)
C26 C27 1.388(3)
C29 Cl2 1.739(3)
C29 Cl3 1.760(3)

loop_
_geom_hbond_atom_site_label_D
_geom_hbond_atom_site_label_H
_geom_hbond_atom_site_label_A
_geom_hbond_distance_DH
_geom_hbond_distance_HA
_geom_hbond_distance_DA
_geom_hbond_angle_DHA
_geom_hbond_site_symmetry_A
N2 H2 Cl1 0.82(3) 2.33(3) 3.131(2) 166(3) .
O2 H2A O1 0.79(3) 1.90(3) 2.696(3) 178(4) 4_565

loop_
_geom_torsion_atom_site_label_1
_geom_torsion_atom_site_label_2
_geom_torsion_atom_site_label_3
_geom_torsion_atom_site_label_4
_geom_torsion
C28 Pd1 P1 C16 -103.94(13)
N1 Pd1 P1 C16 70.49(9)
C28 Pd1 P1 C22 22.56(13)
N1 Pd1 P1 C22 -163.02(10)
C28 Pd1 P1 C1 142.91(13)
N1 Pd1 P1 C1 -42.66(10)
P1 Pd1 N1 C7 27.2(2)
Cl1 Pd1 N1 C7 -150.5(2)
P1 Pd1 N1 C8 -147.93(16)
Cl1 Pd1 N1 C8 34.42(16)
C16 P1 C1 C2 98.3(2)
C22 P1 C1 C2 -11.7(2)
Pd1 P1 C1 C2 -141.69(18)
C16 P1 C1 C6 -76.4(2)
C22 P1 C1 C6 173.61(19)
Pd1 P1 C1 C6 43.6(2)
C6 C1 C2 C3 0.3(4)
P1 C1 C2 C3 -174.4(2)
C1 C2 C3 C4 1.6(4)
C2 C3 C4 C5 -1.4(4)
C3 C4 C5 C6 -0.8(5)
C4 C5 C6 C1 2.6(4)
C4 C5 C6 C7 -177.9(3)
C2 C1 C6 C5 -2.4(4)
P1 C1 C6 C5 172.4(2)
C2 C1 C6 C7 178.3(2)
P1 C1 C6 C7 -7.0(4)
C8 N1 C7 C6 -179.6(2)
Pd1 N1 C7 C6 5.3(4)
C5 C6 C7 N1 157.9(3)
C1 C6 C7 N1 -22.7(4)
C7 N1 C8 C9 -111.0(2)
Pd1 N1 C8 C9 64.7(2)
N1 C8 C9 O1 91.4(3)
N1 C8 C9 N2 -87.1(2)
O1 C9 N2 C10 -9.6(4)
C8 C9 N2 C10 168.8(2)
C9 N2 C10 C15 -3.9(4)
C9 N2 C10 C11 179.7(2)
C15 C10 C11 C12 -0.7(4)
N2 C10 C11 C12 175.9(2)
C10 C11 C12 C13 -0.1(4)
C11 C12 C13 O2 -179.3(3)
C11 C12 C13 C14 0.5(4)
O2 C13 C14 C15 179.6(2)
C12 C13 C14 C15 -0.2(4)
C13 C14 C15 C10 -0.6(4)
C11 C10 C15 C14 1.1(4)
N2 C10 C15 C14 -175.3(2)
C22 P1 C16 C21 72.6(2)
C1 P1 C16 C21 -36.3(2)
Pd1 P1 C16 C21 -153.35(17)
C22 P1 C16 C17 -107.7(2)
C1 P1 C16 C17 143.4(2)
Pd1 P1 C16 C17 26.3(2)
C21 C16 C17 C18 0.8(4)
P1 C16 C17 C18 -178.8(2)
C16 C17 C18 C19 0.6(4)
C17 C18 C19 C20 -2.1(4)
C18 C19 C20 C21 2.2(4)
C19 C20 C21 C16 -0.8(4)
C17 C16 C21 C20 -0.7(4)
P1 C16 C21 C20 178.96(19)
C16 P1 C22 C23 176.00(19)
C1 P1 C22 C23 -76.5(2)
Pd1 P1 C22 C23 46.2(2)
C16 P1 C22 C27 -4.4(2)
C1 P1 C22 C27 103.1(2)
Pd1 P1 C22 C27 -134.19(18)
C27 C22 C23 C24 -0.5(4)
P1 C22 C23 C24 179.15(19)
C22 C23 C24 C25 0.6(4)
C23 C24 C25 C26 -0.4(4)
C24 C25 C26 C27 0.0(4)
C25 C26 C27 C22 0.2(4)
C23 C22 C27 C26 0.1(4)
P1 C22 C27 C26 -179.55(19)
